data_2007678
loop_
_publ_author_name
'Madsen, Dennis'
'Larsen, Sine'

_publ_section_title
;
 Methylamine and Dimethylamine Salts of the Hydrogen Maleate Ion
;
_journal_issue 10
_journal_name_full 'Acta Crystallographica Section C'
_journal_page_first 1507
_journal_page_last 1511
_journal_paper_doi 10.1107/S0108270198003606
_journal_volume 54
_journal_year 1998
_chemical_formula_moiety 'C2 H8 N 1+ , C4 H3 O4 1-'
_chemical_formula_sum 'C6 H11 N O4'
_chemical_formula_weight 161.16
_chemical_name_common 'dimethylammonium hydrogen maleate'
_chemical_name_systematic
;
 ?
;
_space_group_IT_number 14
_symmetry_cell_setting monoclinic
_symmetry_space_group_name_Hall '-P 2yn'
_symmetry_space_group_name_H-M 'P 1 21/n 1'
_cell_angle_alpha 90.00
_cell_angle_beta 98.729(8)
_cell_angle_gamma 90.00
_cell_formula_units_Z 4
_cell_length_a 8.4738(8)
_cell_length_b 8.3444(13)
_cell_length_c 11.5727(10)
_cell_measurement_reflns_used 23
_cell_measurement_temperature 122.4(5)
_cell_measurement_theta_max 22.34
_cell_measurement_theta_min 21.27
_cell_volume 808.81(16)
_computing_cell_refinement 'CAD-4 EXPRESS'
_computing_data_collection 'CAD-4 EXPRESS (Enraf-Nonius, 1992)'
_computing_data_reduction 'DREADD (Blessing, 1987)'
_computing_molecular_graphics 'ORTEPII (Johnson, 1976)'
_computing_structure_refinement 'SHELXL93 (Sheldrick, 1993)'
_computing_structure_solution 'SHELXS86 (Sheldrick, 1990)'
_diffrn_ambient_temperature 122.4(5)
_diffrn_measurement_device 'Enraf-Nonius CAD4'
_diffrn_measurement_method \w-2\q
_diffrn_radiation_monochromator graphite
_diffrn_radiation_source 'fine-focus sealed tube'
_diffrn_radiation_type MoK\a
_diffrn_radiation_wavelength 0.71073
_diffrn_reflns_av_R_equivalents 0.010
_diffrn_reflns_av_sigmaI/netI 0.0314
_diffrn_reflns_limit_h_max 15
_diffrn_reflns_limit_h_min 0
_diffrn_reflns_limit_k_max 15
_diffrn_reflns_limit_k_min -8
_diffrn_reflns_limit_l_max 21
_diffrn_reflns_limit_l_min -21
_diffrn_reflns_number 6753
_diffrn_reflns_theta_max 41.92
_diffrn_reflns_theta_min 2.79
_diffrn_standards_decay_% 0
_diffrn_standards_interval_time 167
_diffrn_standards_number 5
_exptl_absorpt_coefficient_mu 0.112
_exptl_absorpt_correction_type none
_exptl_crystal_colour colourless
_exptl_crystal_density_diffrn 1.323
_exptl_crystal_density_method 'not measured'
_exptl_crystal_description rectangular
_exptl_crystal_F_000 344
_exptl_crystal_size_max 0.40
_exptl_crystal_size_mid 0.30
_exptl_crystal_size_min 0.25
_refine_diff_density_max 0.553
_refine_diff_density_min -0.321
_refine_ls_extinction_coef 0.0256(18)
_refine_ls_extinction_method SHELXL93
_refine_ls_goodness_of_fit_all 2.187
_refine_ls_goodness_of_fit_obs 2.471
_refine_ls_hydrogen_treatment refall
_refine_ls_matrix_type full
_refine_ls_number_parameters 145
_refine_ls_number_reflns 5623
_refine_ls_number_restraints 0
_refine_ls_restrained_S_all 2.189
_refine_ls_restrained_S_obs 2.471
_refine_ls_R_factor_all 0.082
_refine_ls_R_factor_obs 0.054
_refine_ls_shift/esd_max 0.085
_refine_ls_shift/esd_mean 0.015
_refine_ls_structure_factor_coef Fsqd
_refine_ls_weighting_details 'w = 1/[\s^2^(Fo^2^)]'
_refine_ls_weighting_scheme calc
_refine_ls_wR_factor_all 0.076
_refine_ls_wR_factor_obs 0.072
_reflns_number_observed 4080
_reflns_number_total 5630
_reflns_observed_criterion >2sigma(I)
_cod_data_source_file ab1534.cif
_cod_data_source_block 2
_cod_depositor_comments
;
The following automatic conversions were performed:

'_refine_ls_weighting_scheme' value 'calc w = 1/[\s^2^(Fo^2^)]' was
changed to 'calc'. New tag '_refine_ls_weighting_details' was
created. The value of the new tag was set to 'w = 1/[\s^2^(Fo^2^)]'.

Automatic conversion script
Id: cif_fix_values 3143 2015-03-26 13:38:13Z robertas 
;
_cod_original_cell_volume 808.8(2)
_cod_original_sg_symbol_H-M 'P 21/n'
_cod_database_code 2007678

loop_
_symmetry_equiv_pos_as_xyz
'x, y, z'
'-x+1/2, y+1/2, -z+1/2'
'-x, -y, -z'
'x-1/2, -y-1/2, z-1/2'

loop_
_atom_site_aniso_label
_atom_site_aniso_U_11
_atom_site_aniso_U_22
_atom_site_aniso_U_33
_atom_site_aniso_U_12
_atom_site_aniso_U_13
_atom_site_aniso_U_23
C1 0.0182(3) 0.0176(3) 0.0199(3) 0.0019(2) 0.0045(2) 0.0003(2)
O1 0.0249(2) 0.0218(2) 0.0268(2) 0.0040(2) 0.0126(2) 0.0049(2)
O2 0.0213(2) 0.0219(2) 0.0333(3) 0.0082(2) 0.0114(2) 0.0085(2)
C2 0.0163(3) 0.0182(3) 0.0220(3) 0.0043(2) 0.0058(2) 0.0008(2)
C4 0.0190(3) 0.0168(3) 0.0229(3) 0.0037(2) 0.0056(2) 0.0017(2)
C3 0.0183(3) 0.0181(3) 0.0208(3) 0.0000(2) 0.0055(2) -0.0022(2)
O3 0.0267(2) 0.0239(3) 0.0295(3) 0.0013(2) 0.0135(2) 0.0045(2)
O4 0.0238(2) 0.0228(3) 0.0371(3) 0.0077(2) 0.0166(2) 0.0069(2)
N1 0.0199(2) 0.0178(2) 0.0236(3) 0.0023(2) 0.0083(2) 0.0020(2)
C5 0.0257(3) 0.0283(4) 0.0269(4) 0.0033(3) 0.0060(3) -0.0045(3)
C6 0.0312(4) 0.0261(4) 0.0287(4) -0.0025(3) -0.0006(3) 0.0004(3)

loop_
_atom_site_label
_atom_site_fract_x
_atom_site_fract_y
_atom_site_fract_z
_atom_site_U_iso_or_equiv
_atom_site_thermal_displace_type
_atom_site_calc_flag
_atom_site_refinement_flags
_atom_site_occupancy
_atom_site_disorder_group
_atom_site_type_symbol
C1 0.76068(7) 0.15287(8) 0.52278(6) 0.01840(12) Uani d . 1 . C
O1 0.85532(6) 0.19880(6) 0.45790(4) 0.02361(11) Uani d . 1 . O
H4O 0.5632(14) 0.1664(15) 0.6062(10) 0.086(4) Uiso d . 1 . H
O2 0.63296(6) 0.23179(6) 0.53448(5) 0.02473(11) Uani d . 1 . O
C2 0.79889(7) -0.00024(8) 0.58744(6) 0.01856(12) Uani d . 1 . C
H2 0.8947(9) -0.0473(9) 0.5701(6) 0.020(2) Uiso d . 1 . H
C4 0.72130(8) -0.07628(8) 0.66347(6) 0.01933(12) Uani d . 1 . C
H4 0.7655(9) -0.1732(10) 0.6950(7) 0.025(2) Uiso d . 1 . H
C3 0.57162(8) -0.03332(8) 0.70950(6) 0.01883(12) Uani d . 1 . C
O3 0.52601(6) -0.12630(6) 0.78100(4) 0.02575(12) Uani d . 1 . O
O4 0.49668(6) 0.09666(6) 0.67572(5) 0.02666(12) Uani d . 1 . O
N1 0.77447(7) 0.50116(7) 0.37508(5) 0.01991(11) Uani d . 1 . N
H1N 0.8045(10) 0.3981(11) 0.4040(7) 0.032(2) Uiso d . 1 . H
H2N 0.8564(11) 0.5392(11) 0.3376(8) 0.036(2) Uiso d . 1 . H
C5 0.75823(9) 0.60659(10) 0.47506(7) 0.0268(2) Uani d . 1 . C
H5 0.8595(11) 0.6128(11) 0.5235(8) 0.042(3) Uiso d . 1 . H
H6 0.7267(10) 0.7115(11) 0.4434(7) 0.033(2) Uiso d . 1 . H
H7 0.6802(11) 0.5566(11) 0.5187(8) 0.041(3) Uiso d . 1 . H
C6 0.62586(10) 0.49066(10) 0.28980(7) 0.0292(2) Uani d . 1 . C
H8 0.5914(10) 0.5981(12) 0.2596(8) 0.040(3) Uiso d . 1 . H
H9 0.5423(11) 0.4443(12) 0.3274(8) 0.041(3) Uiso d . 1 . H
H10 0.6426(11) 0.4210(11) 0.2268(8) 0.046(3) Uiso d . 1 . H

loop_
_atom_type_symbol
_atom_type_description
_atom_type_scat_dispersion_real
_atom_type_scat_dispersion_imag
_atom_type_scat_source
C C 0.0033 0.0016 'International Tables Vol C Tables 4.2.6.8 and 6.1.1.4'
H H 0.0000 0.0000 'International Tables Vol C Tables 4.2.6.8 and 6.1.1.4'
N N 0.0061 0.0033 'International Tables Vol C Tables 4.2.6.8 and 6.1.1.4'
O O 0.0106 0.0060 'International Tables Vol C Tables 4.2.6.8 and 6.1.1.4'

loop_
_geom_angle_atom_site_label_1
_geom_angle_atom_site_label_2
_geom_angle_atom_site_label_3
_geom_angle
_geom_angle_publ_flag
O1 C1 O2 122.36(6) ?
O1 C1 C2 117.24(6) ?
O2 C1 C2 120.39(6) ?
C1 O2 H4O 110.1(6) ?
C4 C2 C1 130.27(6) ?
C4 C2 H2 117.6(5) ?
C1 C2 H2 112.1(5) ?
C2 C4 C3 130.62(6) ?
C2 C4 H4 117.2(5) ?
C3 C4 H4 112.2(5) ?
O3 C3 O4 122.77(6) ?
O3 C3 C4 117.16(6) ?
O4 C3 C4 120.06(6) ?
C3 O4 H4O 110.6(6) ?
C5 N1 C6 112.75(6) yes
C5 N1 H1N 108.5(5) yes
C6 N1 H1N 109.8(5) ?
C5 N1 H2N 109.1(5) yes
C6 N1 H2N 109.2(5) ?
H1N N1 H2N 107.3(7) ?
N1 C5 H5 108.1(6) ?
N1 C5 H6 107.1(5) ?
H5 C5 H6 110.2(7) ?
N1 C5 H7 107.4(5) yes
H5 C5 H7 109.7(7) ?
H6 C5 H7 114.1(7) ?
N1 C6 H8 111.0(5) yes
N1 C6 H9 109.3(5) yes
H8 C6 H9 108.9(8) ?
N1 C6 H10 109.5(6) yes
H8 C6 H10 110.4(7) ?
H9 C6 H10 107.6(8) ?

loop_
_geom_bond_atom_site_label_1
_geom_bond_atom_site_label_2
_geom_bond_site_symmetry_2
_geom_bond_distance
_geom_bond_publ_flag
C1 O1 . 1.2396(7) yes
C1 O2 . 1.2915(8) yes
C1 C2 . 1.4911(9) yes
C2 C4 . 1.3359(9) yes
C2 H2 . 0.950(8) ?
C4 C3 . 1.4920(9) yes
C4 H4 . 0.941(8) ?
C3 O3 . 1.2381(8) yes
C3 O4 . 1.2874(8) yes
N1 C5 . 1.4765(9) yes
N1 C6 . 1.4799(9) yes
N1 H1N . 0.944(9) yes
N1 H2N . 0.928(9) yes
C5 H5 . 0.953(9) yes
C5 H6 . 0.971(9) yes
C5 H7 . 0.984(9) yes
C6 H8 . 0.990(10) yes
C6 H9 . 0.966(9) yes
C6 H10 . 0.960(10) yes

loop_
_geom_hbond_atom_site_label_D
_geom_hbond_atom_site_label_H
_geom_hbond_atom_site_label_A
_geom_hbond_site_symmetry_A
_geom_hbond_distance_DH
_geom_hbond_distance_HA
_geom_hbond_distance_DA
_geom_hbond_angle_DHA
_geom_hbond_publ_flag
O4 H4O O2 1_555 1.200(13) 1.219(13) 2.4190(10) 177.6(11) yes
N1 H1N O1 1_555 0.944(9) 1.805(9) 2.7485(9) 178.1(8) yes
N1 H2N O3 4_665 0.929(9) 1.819(9) 2.7429(9) 172.9(9) yes

loop_
_geom_torsion_atom_site_label_1
_geom_torsion_atom_site_label_2
_geom_torsion_atom_site_label_3
_geom_torsion_atom_site_label_4
_geom_torsion
_geom_torsion_publ_flag
O1 C1 C2 C4 178.87(7) yes
O2 C1 C2 C4 -1.65(11) yes
C1 C2 C4 C3 -0.39(13) yes
C2 C4 C3 O3 -179.51(7) yes
C2 C4 C3 O4 -0.29(11) yes

loop_
_cod_related_entry_id
_cod_related_entry_database
_cod_related_entry_code
1 ChemSpider 15098688
